data_1515202
loop_
_publ_author_name
'McDonald, Aidan R.'
'Guo, Yisong'
'Vu, Van V.'
'Bominaar, Emile L.'
'M\"unck, Eckard'
'Que, Jr, Lawrence'

_publ_section_title
;
 A Mononuclear Carboxylate-Rich Oxoiron(IV) Complex: a Structural and
 Functional Mimic of TauD Intermediate 'J'
;
_journal_issue 5
_journal_name_full 'Chemical science (Royal Society of Chemistry : 2010)'
_journal_page_first 1680
_journal_page_last 1693
_journal_paper_doi 10.1039/C2SC01044E
_journal_volume 3
_journal_year 2012
_chemical_formula_moiety 'C19 H21 Cl Fe N3 O4, C24 H20 P, 2(C H2 Cl2)'
_chemical_formula_sum 'C45 H45 Cl5 Fe N3 O4 P'
_chemical_formula_weight 955.91
_chemical_name_common 10017a
_chemical_name_systematic
;
?
;
_space_group_IT_number 14
_symmetry_cell_setting monoclinic
_symmetry_space_group_name_Hall '-P 2ybc'
_symmetry_space_group_name_H-M 'P 1 21/c 1'
_atom_sites_solution_hydrogens geom
_atom_sites_solution_primary direct
_atom_sites_solution_secondary difmap
_audit_creation_method SHELXL-97
_cell_angle_alpha 90.00
_cell_angle_beta 107.866(3)
_cell_angle_gamma 90.00
_cell_formula_units_Z 4
_cell_length_a 19.234(5)
_cell_length_b 14.717(3)
_cell_length_c 16.801(4)
_cell_measurement_reflns_used 2936
_cell_measurement_temperature 123(2)
_cell_measurement_theta_max 24.81
_cell_measurement_theta_min 2.38
_cell_volume 4526.5(18)
_computing_cell_refinement 'Bruker SMART'
_computing_data_collection 'Bruker SMART'
_computing_data_reduction 'Bruker SAINT'
_computing_molecular_graphics 'Bruker SHELXTL'
_computing_publication_material 'Bruker SHELXTL'
_computing_structure_refinement 'Bruker SHELXTL'
_computing_structure_solution 'Bruker SHELXTL'
_diffrn_ambient_temperature 123(2)
_diffrn_measured_fraction_theta_full 0.996
_diffrn_measured_fraction_theta_max 0.996
_diffrn_measurement_device_type 'CCD area detector'
_diffrn_measurement_method 'phi and omega scans'
_diffrn_radiation_monochromator graphite
_diffrn_radiation_source 'sealed tube'
_diffrn_radiation_type MoK\a
_diffrn_radiation_wavelength 0.71073
_diffrn_reflns_av_R_equivalents 0.0669
_diffrn_reflns_av_sigmaI/netI 0.0488
_diffrn_reflns_limit_h_max 21
_diffrn_reflns_limit_h_min -22
_diffrn_reflns_limit_k_max 17
_diffrn_reflns_limit_k_min 0
_diffrn_reflns_limit_l_max 19
_diffrn_reflns_limit_l_min 0
_diffrn_reflns_number 43784
_diffrn_reflns_theta_full 25.06
_diffrn_reflns_theta_max 25.06
_diffrn_reflns_theta_min 1.11
_exptl_absorpt_coefficient_mu 0.709
_exptl_absorpt_correction_T_max 0.9790
_exptl_absorpt_correction_T_min 0.7408
_exptl_absorpt_correction_type multi-scan
_exptl_absorpt_process_details 'SADABS (Sheldrick, 2008)'
_exptl_crystal_colour Red
_exptl_crystal_density_diffrn 1.403
_exptl_crystal_density_method 'not measured'
_exptl_crystal_description Plate
_exptl_crystal_F_000 1976
_exptl_crystal_size_max 0.45
_exptl_crystal_size_mid 0.40
_exptl_crystal_size_min 0.03
_refine_diff_density_max 1.189
_refine_diff_density_min -0.726
_refine_diff_density_rms 0.107
_refine_ls_extinction_method none
_refine_ls_goodness_of_fit_ref 1.105
_refine_ls_hydrogen_treatment constr
_refine_ls_matrix_type full
_refine_ls_number_parameters 533
_refine_ls_number_reflns 7989
_refine_ls_number_restraints 0
_refine_ls_restrained_S_all 1.105
_refine_ls_R_factor_all 0.1109
_refine_ls_R_factor_gt 0.0667
_refine_ls_shift/su_max 0.000
_refine_ls_shift/su_mean 0.000
_refine_ls_structure_factor_coef Fsqd
_refine_ls_weighting_details 'calc w=1/[\s^2^(Fo^2^)+(0.0883P)^2^+12.5424P] where P=(Fo^2^+2Fc^2^)/3'
_refine_ls_weighting_scheme calc
_refine_ls_wR_factor_gt 0.1669
_refine_ls_wR_factor_ref 0.1973
_reflns_number_gt 5338
_reflns_number_total 7989
_reflns_threshold_expression >2sigma(I)
_cod_data_source_file c2sc01044e.txt
_cod_data_source_block 10017a
_cod_depositor_comments
;
The following automatic conversions were performed:

'_symmetry_cell_setting' value 'Monoclinic' changed to 'monoclinic'
according to
/usr/data/users/saulius/automatic-downloads/retrospective/RSC/lib/dictionaries/cif_core.dic
dictionary named 'cif_core.dic' version 2.4.2 from
2011-04-26.

'_exptl_absorpt_correction_type' value 'Multi-scan'
changed to 'multi-scan' according to
/usr/data/users/saulius/automatic-downloads/retrospective/RSC/lib/dictionaries/cif_core.dic
dictionary named 'cif_core.dic' version 2.4.2 from 2011-04-26.

Automatic conversion script
Id: cif_fix_values 2281 2013-09-26 08:29:07Z andrius 
;
_cod_original_cell_volume 4526.4(18)
_cod_original_sg_symbol_H-M P2(1)/c
_cod_database_code 1515202

loop_
_symmetry_equiv_pos_as_xyz
'x, y, z'
'-x, y+1/2, -z+1/2'
'-x, -y, -z'
'x, -y-1/2, z-1/2'

loop_
_atom_site_label
_atom_site_type_symbol
_atom_site_fract_x
_atom_site_fract_y
_atom_site_fract_z
_atom_site_U_iso_or_equiv
_atom_site_adp_type
_atom_site_occupancy
_atom_site_symmetry_multiplicity
_atom_site_calc_flag
_atom_site_refinement_flags
Fe1 Fe 0.78165(4) 0.76298(5) 0.71950(4) 0.0257(2) Uani 1 1 d .
Cl1 Cl 0.68950(8) 0.84956(10) 0.74365(9) 0.0426(4) Uani 1 1 d .
N1 N 0.8609(2) 0.6812(3) 0.6740(2) 0.0255(9) Uani 1 1 d .
C1 C 0.9277(3) 0.6740(4) 0.7452(3) 0.0285(11) Uani 1 1 d .
H1A H 0.9635 0.7191 0.7378 0.034 Uiso 1 1 calc R
H1B H 0.9490 0.6129 0.7446 0.034 Uiso 1 1 calc R
C2 C 0.9165(3) 0.6896(3) 0.8321(3) 0.0241(10) Uani 1 1 d .
O1 O 0.96158(19) 0.6569(2) 0.8925(2) 0.0309(8) Uani 1 1 d .
O2 O 0.86129(19) 0.7356(2) 0.83257(19) 0.0291(8) Uani 1 1 d .
C3 C 0.8262(3) 0.5927(4) 0.6480(3) 0.0301(12) Uani 1 1 d .
H3A H 0.8643 0.5450 0.6623 0.036 Uiso 1 1 calc R
H3B H 0.8040 0.5927 0.5865 0.036 Uiso 1 1 calc R
C4 C 0.7665(3) 0.5680(4) 0.6887(3) 0.0271(11) Uani 1 1 d .
O3 O 0.7437(2) 0.4899(2) 0.6785(2) 0.0384(9) Uani 1 1 d .
O4 O 0.74467(19) 0.6297(2) 0.7269(2) 0.0307(8) Uani 1 1 d .
C5 C 0.8670(3) 0.7398(4) 0.6022(3) 0.0273(11) Uani 1 1 d .
C6 C 0.8900(3) 0.8342(4) 0.6378(3) 0.0292(11) Uani 1 1 d .
C7 C 0.9364(3) 0.8908(4) 0.6126(3) 0.0369(13) Uani 1 1 d .
H7A H 0.9602 0.8700 0.5741 0.044 Uiso 1 1 calc R
C8 C 0.9477(3) 0.9775(4) 0.6437(3) 0.0441(15) Uani 1 1 d .
H8A H 0.9802 1.0170 0.6277 0.053 Uiso 1 1 calc R
C9 C 0.9115(4) 1.0073(4) 0.6986(4) 0.0478(16) Uani 1 1 d .
H9A H 0.9176 1.0676 0.7198 0.057 Uiso 1 1 calc R
C10 C 0.8664(3) 0.9471(4) 0.7215(3) 0.0400(14) Uani 1 1 d .
H10A H 0.8420 0.9668 0.7597 0.048 Uiso 1 1 calc R
N2 N 0.8554(2) 0.8624(3) 0.6925(2) 0.0308(10) Uani 1 1 d .
C11 C 0.7881(3) 0.7545(3) 0.5445(3) 0.0278(11) Uani 1 1 d .
C12 C 0.7704(3) 0.7669(4) 0.4578(3) 0.0345(13) Uani 1 1 d .
H12A H 0.8066 0.7609 0.4304 0.041 Uiso 1 1 calc R
C13 C 0.7000(3) 0.7879(4) 0.4136(3) 0.0431(15) Uani 1 1 d .
H13A H 0.6873 0.7986 0.3551 0.052 Uiso 1 1 calc R
C14 C 0.6482(3) 0.7936(4) 0.4529(3) 0.0440(15) Uani 1 1 d .
H14A H 0.5989 0.8065 0.4224 0.053 Uiso 1 1 calc R
C15 C 0.6688(3) 0.7800(4) 0.5385(3) 0.0391(14) Uani 1 1 d .
H15A H 0.6325 0.7835 0.5660 0.047 Uiso 1 1 calc R
N3 N 0.7369(2) 0.7625(3) 0.5836(2) 0.0303(10) Uani 1 1 d .
C16 C 0.9140(3) 0.6982(4) 0.5509(3) 0.0393(14) Uani 1 1 d .
H16A H 0.8862 0.6462 0.5193 0.047 Uiso 1 1 calc R
H16B H 0.9171 0.7443 0.5092 0.047 Uiso 1 1 calc R
C17 C 0.9888(3) 0.6661(5) 0.5927(4) 0.0485(16) Uani 1 1 d .
H17A H 0.9873 0.6146 0.6301 0.058 Uiso 1 1 calc R
H17B H 1.0176 0.7156 0.6275 0.058 Uiso 1 1 calc R
C18 C 1.0267(4) 0.6351(5) 0.5276(4) 0.0570(19) Uani 1 1 d .
H18A H 0.9968 0.5871 0.4918 0.068 Uiso 1 1 calc R
H18B H 1.0292 0.6872 0.4913 0.068 Uiso 1 1 calc R
C19 C 1.1006(5) 0.6002(5) 0.5671(5) 0.071(2) Uani 1 1 d .
H19A H 1.1233 0.5856 0.5239 0.106 Uiso 1 1 calc R
H19B H 1.0980 0.5452 0.5990 0.106 Uiso 1 1 calc R
H19C H 1.1297 0.6464 0.6048 0.106 Uiso 1 1 calc R
P1 P 0.33535(7) 0.82712(8) 0.60441(7) 0.0239(3) Uani 1 1 d .
C20 C 0.3673(3) 0.8693(4) 0.5214(3) 0.0320(12) Uani 1 1 d .
C21 C 0.4182(3) 0.8218(4) 0.4947(4) 0.0443(15) Uani 1 1 d .
H21A H 0.4368 0.7655 0.5202 0.053 Uiso 1 1 calc R
C22 C 0.4419(4) 0.8564(5) 0.4307(4) 0.0550(18) Uani 1 1 d .
H22A H 0.4756 0.8227 0.4112 0.066 Uiso 1 1 calc R
C23 C 0.4173(4) 0.9383(5) 0.3957(4) 0.0567(18) Uani 1 1 d .
H23A H 0.4367 0.9640 0.3550 0.068 Uiso 1 1 calc R
C24 C 0.3653(5) 0.9830(5) 0.4189(4) 0.070(2) Uani 1 1 d .
H24A H 0.3457 1.0379 0.3912 0.084 Uiso 1 1 calc R
C25 C 0.3400(4) 0.9504(4) 0.4823(4) 0.0553(18) Uani 1 1 d .
H25A H 0.3042 0.9833 0.4989 0.066 Uiso 1 1 calc R
C26 C 0.3259(3) 0.7065(3) 0.5957(3) 0.0273(11) Uani 1 1 d .
C27 C 0.3329(3) 0.6557(4) 0.6674(3) 0.0388(14) Uani 1 1 d .
H27A H 0.3455 0.6848 0.7204 0.047 Uiso 1 1 calc R
C28 C 0.3218(4) 0.5636(4) 0.6620(4) 0.0510(17) Uani 1 1 d .
H28A H 0.3265 0.5292 0.7113 0.061 Uiso 1 1 calc R
C29 C 0.3036(3) 0.5205(4) 0.5854(4) 0.0461(15) Uani 1 1 d .
H29A H 0.2963 0.4566 0.5822 0.055 Uiso 1 1 calc R
C30 C 0.2962(3) 0.5699(4) 0.5140(4) 0.0440(15) Uani 1 1 d .
H30A H 0.2837 0.5401 0.4613 0.053 Uiso 1 1 calc R
C31 C 0.3068(3) 0.6626(4) 0.5186(3) 0.0385(13) Uani 1 1 d .
H31A H 0.3010 0.6967 0.4690 0.046 Uiso 1 1 calc R
C32 C 0.2485(3) 0.8784(3) 0.5940(3) 0.0249(11) Uani 1 1 d .
C33 C 0.2443(3) 0.9659(3) 0.6226(3) 0.0281(11) Uani 1 1 d .
H33A H 0.2876 0.9968 0.6533 0.034 Uiso 1 1 calc R
C34 C 0.1771(3) 1.0086(4) 0.6065(3) 0.0295(12) Uani 1 1 d .
H34A H 0.1740 1.0686 0.6258 0.035 Uiso 1 1 calc R
C35 C 0.1153(3) 0.9627(4) 0.5623(3) 0.0340(13) Uani 1 1 d .
H35A H 0.0692 0.9915 0.5512 0.041 Uiso 1 1 calc R
C36 C 0.1188(3) 0.8756(4) 0.5335(3) 0.0403(14) Uani 1 1 d .
H36A H 0.0753 0.8451 0.5027 0.048 Uiso 1 1 calc R
C37 C 0.1849(3) 0.8330(4) 0.5493(3) 0.0329(12) Uani 1 1 d .
H37A H 0.1875 0.7728 0.5298 0.039 Uiso 1 1 calc R
C38 C 0.3994(3) 0.8528(3) 0.7043(3) 0.0238(10) Uani 1 1 d .
C39 C 0.4738(3) 0.8496(4) 0.7155(3) 0.0319(12) Uani 1 1 d .
H39A H 0.4907 0.8377 0.6690 0.038 Uiso 1 1 calc R
C40 C 0.5237(3) 0.8634(4) 0.7937(3) 0.0396(14) Uani 1 1 d .
H40A H 0.5747 0.8605 0.8012 0.048 Uiso 1 1 calc R
C41 C 0.4983(3) 0.8815(4) 0.8611(3) 0.0361(13) Uani 1 1 d .
H41A H 0.5322 0.8911 0.9150 0.043 Uiso 1 1 calc R
C42 C 0.4257(3) 0.8856(4) 0.8508(3) 0.0327(12) Uani 1 1 d .
H42A H 0.4094 0.8984 0.8975 0.039 Uiso 1 1 calc R
C43 C 0.3748(3) 0.8714(3) 0.7727(3) 0.0280(11) Uani 1 1 d .
H43A H 0.3240 0.8744 0.7659 0.034 Uiso 1 1 calc R
C44 C 0.5810(3) 0.6250(4) 0.6869(3) 0.0433(14) Uani 1 1 d .
H44A H 0.6228 0.5837 0.6921 0.052 Uiso 1 1 calc R
H44B H 0.6000 0.6879 0.6962 0.052 Uiso 1 1 calc R
Cl2 Cl 0.51887(13) 0.61601(13) 0.58569(10) 0.0756(6) Uani 1 1 d .
Cl3 Cl 0.53944(11) 0.59722(12) 0.76294(11) 0.0645(5) Uani 1 1 d .
C45 C 0.8444(5) 0.3183(6) 0.7243(5) 0.081(3) Uani 1 1 d .
H45A H 0.8726 0.3176 0.7845 0.097 Uiso 1 1 calc R
H45B H 0.8139 0.3738 0.7133 0.097 Uiso 1 1 calc R
Cl4 Cl 0.90558(13) 0.3219(2) 0.66440(15) 0.1020(9) Uani 1 1 d .
Cl5 Cl 0.78773(16) 0.22269(17) 0.70106(17) 0.1017(9) Uani 1 1 d .

loop_
_atom_site_aniso_label
_atom_site_aniso_U_11
_atom_site_aniso_U_22
_atom_site_aniso_U_33
_atom_site_aniso_U_23
_atom_site_aniso_U_13
_atom_site_aniso_U_12
Fe1 0.0340(4) 0.0322(4) 0.0156(4) 0.0024(3) 0.0145(3) 0.0026(3)
Cl1 0.0607(9) 0.0375(8) 0.0417(8) 0.0104(6) 0.0334(7) 0.0154(7)
N1 0.034(2) 0.034(2) 0.0126(19) 0.0043(17) 0.0134(17) -0.0014(19)
C1 0.032(3) 0.041(3) 0.016(2) 0.005(2) 0.013(2) 0.007(2)
C2 0.032(3) 0.028(3) 0.017(2) -0.003(2) 0.013(2) -0.004(2)
O1 0.039(2) 0.042(2) 0.0120(17) -0.0009(15) 0.0092(15) -0.0034(17)
O2 0.034(2) 0.042(2) 0.0134(16) -0.0013(15) 0.0107(14) 0.0035(17)
C3 0.037(3) 0.035(3) 0.023(3) 0.000(2) 0.016(2) 0.001(2)
C4 0.041(3) 0.033(3) 0.008(2) 0.003(2) 0.009(2) 0.000(2)
O3 0.057(3) 0.035(2) 0.028(2) -0.0027(17) 0.0213(18) -0.0105(19)
O4 0.039(2) 0.035(2) 0.0229(18) 0.0055(16) 0.0162(16) 0.0015(16)
C5 0.036(3) 0.038(3) 0.012(2) 0.003(2) 0.013(2) 0.001(2)
C6 0.029(3) 0.043(3) 0.017(2) 0.008(2) 0.009(2) 0.001(2)
C7 0.043(3) 0.043(3) 0.029(3) 0.007(2) 0.017(2) -0.008(3)
C8 0.048(4) 0.054(4) 0.031(3) 0.007(3) 0.012(3) -0.017(3)
C9 0.060(4) 0.040(3) 0.037(3) -0.005(3) 0.006(3) -0.017(3)
C10 0.057(4) 0.039(3) 0.027(3) -0.004(2) 0.017(3) -0.010(3)
N2 0.040(3) 0.036(3) 0.018(2) 0.0015(18) 0.0111(19) 0.000(2)
C11 0.041(3) 0.028(3) 0.015(2) 0.001(2) 0.010(2) -0.003(2)
C12 0.055(4) 0.038(3) 0.014(2) 0.000(2) 0.016(2) 0.001(3)
C13 0.053(4) 0.056(4) 0.014(3) 0.000(2) 0.002(3) -0.005(3)
C14 0.039(3) 0.061(4) 0.022(3) 0.002(3) -0.005(2) -0.006(3)
C15 0.032(3) 0.054(4) 0.033(3) 0.005(3) 0.011(2) -0.002(3)
N3 0.036(2) 0.038(3) 0.020(2) 0.0020(18) 0.0134(19) -0.002(2)
C16 0.051(4) 0.051(4) 0.025(3) 0.011(3) 0.025(3) 0.010(3)
C17 0.052(4) 0.066(4) 0.036(3) 0.007(3) 0.025(3) 0.003(3)
C18 0.091(5) 0.051(4) 0.051(4) 0.007(3) 0.056(4) 0.006(4)
C19 0.099(6) 0.069(5) 0.065(5) 0.007(4) 0.056(5) 0.014(5)
P1 0.0325(7) 0.0242(7) 0.0149(6) -0.0004(5) 0.0071(5) 0.0018(5)
C20 0.047(3) 0.036(3) 0.017(2) 0.003(2) 0.015(2) 0.005(2)
C21 0.053(4) 0.045(4) 0.042(3) 0.008(3) 0.026(3) 0.011(3)
C22 0.068(5) 0.065(5) 0.045(4) 0.003(3) 0.037(3) 0.007(4)
C23 0.086(5) 0.058(4) 0.042(4) 0.008(3) 0.043(4) 0.000(4)
C24 0.125(7) 0.051(4) 0.052(4) 0.028(3) 0.055(5) 0.025(4)
C25 0.090(5) 0.047(4) 0.042(4) 0.016(3) 0.040(4) 0.027(4)
C26 0.036(3) 0.023(3) 0.024(3) 0.000(2) 0.009(2) 0.001(2)
C27 0.055(4) 0.032(3) 0.023(3) 0.000(2) 0.003(3) 0.000(3)
C28 0.076(5) 0.035(3) 0.033(3) 0.002(3) 0.003(3) -0.008(3)
C29 0.062(4) 0.027(3) 0.043(4) -0.007(3) 0.007(3) -0.004(3)
C30 0.062(4) 0.043(4) 0.026(3) -0.013(3) 0.012(3) -0.007(3)
C31 0.053(4) 0.040(3) 0.024(3) -0.005(2) 0.014(3) -0.001(3)
C32 0.028(3) 0.033(3) 0.013(2) 0.002(2) 0.006(2) 0.003(2)
C33 0.035(3) 0.032(3) 0.017(2) -0.002(2) 0.006(2) 0.000(2)
C34 0.037(3) 0.036(3) 0.017(2) 0.003(2) 0.010(2) 0.008(2)
C35 0.035(3) 0.049(3) 0.018(3) 0.005(2) 0.009(2) 0.012(3)
C36 0.032(3) 0.054(4) 0.032(3) -0.002(3) 0.006(2) -0.005(3)
C37 0.039(3) 0.032(3) 0.026(3) -0.002(2) 0.007(2) -0.004(2)
C38 0.033(3) 0.021(2) 0.016(2) 0.0005(19) 0.005(2) 0.000(2)
C39 0.036(3) 0.037(3) 0.024(3) -0.006(2) 0.011(2) 0.002(2)
C40 0.028(3) 0.047(4) 0.037(3) -0.003(3) 0.000(2) 0.001(3)
C41 0.041(3) 0.040(3) 0.020(3) 0.000(2) -0.001(2) 0.000(3)
C42 0.042(3) 0.037(3) 0.018(3) -0.004(2) 0.008(2) -0.002(2)
C43 0.027(3) 0.035(3) 0.021(3) 0.002(2) 0.006(2) 0.000(2)
C44 0.041(3) 0.054(4) 0.033(3) 0.011(3) 0.009(3) -0.005(3)
Cl2 0.1119(16) 0.0641(12) 0.0315(9) 0.0112(8) -0.0064(9) 0.0131(11)
Cl3 0.0985(14) 0.0581(11) 0.0511(10) -0.0173(8) 0.0438(10) -0.0239(10)
C45 0.107(7) 0.101(7) 0.046(4) 0.010(4) 0.038(4) 0.044(6)
Cl4 0.0760(15) 0.167(3) 0.0677(14) 0.0095(15) 0.0285(12) 0.0422(16)
Cl5 0.141(2) 0.0767(16) 0.1030(19) 0.0348(14) 0.0603(17) 0.0360(15)

loop_
_atom_type_symbol
_atom_type_description
_atom_type_scat_dispersion_real
_atom_type_scat_dispersion_imag
_atom_type_scat_source
C C 0.0033 0.0016 'International Tables Vol C Tables 4.2.6.8 and 6.1.1.4'
H H 0.0000 0.0000 'International Tables Vol C Tables 4.2.6.8 and 6.1.1.4'
N N 0.0061 0.0033 'International Tables Vol C Tables 4.2.6.8 and 6.1.1.4'
O O 0.0106 0.0060 'International Tables Vol C Tables 4.2.6.8 and 6.1.1.4'
P P 0.1023 0.0942 'International Tables Vol C Tables 4.2.6.8 and 6.1.1.4'
Cl Cl 0.1484 0.1585 'International Tables Vol C Tables 4.2.6.8 and 6.1.1.4'
Fe Fe 0.3463 0.8444 'International Tables Vol C Tables 4.2.6.8 and 6.1.1.4'

loop_
_geom_angle_atom_site_label_1
_geom_angle_atom_site_label_2
_geom_angle_atom_site_label_3
_geom_angle
O2 Fe1 O4 86.17(14)
O2 Fe1 N3 154.09(15)
O4 Fe1 N3 91.54(15)
O2 Fe1 N2 88.63(15)
O4 Fe1 N2 153.07(15)
N3 Fe1 N2 81.79(16)
O2 Fe1 N1 79.69(13)
O4 Fe1 N1 78.35(14)
N3 Fe1 N1 74.57(15)
N2 Fe1 N1 74.73(15)
O2 Fe1 Cl1 109.56(10)
O4 Fe1 Cl1 102.22(10)
N3 Fe1 Cl1 96.17(12)
N2 Fe1 Cl1 104.41(12)
N1 Fe1 Cl1 170.74(11)
C1 N1 C3 112.6(4)
C1 N1 C5 115.3(4)
C3 N1 C5 114.0(4)
C1 N1 Fe1 106.1(3)
C3 N1 Fe1 106.4(3)
C5 N1 Fe1 101.1(3)
N1 C1 C2 114.5(4)
N1 C1 H1A 108.6
C2 C1 H1A 108.6
N1 C1 H1B 108.6
C2 C1 H1B 108.6
H1A C1 H1B 107.6
O1 C2 O2 126.5(4)
O1 C2 C1 117.2(4)
O2 C2 C1 116.3(4)
C2 O2 Fe1 118.9(3)
N1 C3 C4 114.1(4)
N1 C3 H3A 108.7
C4 C3 H3A 108.7
N1 C3 H3B 108.7
C4 C3 H3B 108.7
H3A C3 H3B 107.6
O3 C4 O4 126.0(5)
O3 C4 C3 116.2(4)
O4 C4 C3 117.7(4)
C4 O4 Fe1 118.1(3)
N1 C5 C6 106.8(4)
N1 C5 C11 106.1(4)
C6 C5 C11 103.2(4)
N1 C5 C16 114.7(4)
C6 C5 C16 115.4(4)
C11 C5 C16 109.5(4)
N2 C6 C7 121.4(5)
N2 C6 C5 113.8(4)
C7 C6 C5 124.6(5)
C8 C7 C6 119.2(5)
C8 C7 H7A 120.4
C6 C7 H7A 120.4
C7 C8 C9 119.6(5)
C7 C8 H8A 120.2
C9 C8 H8A 120.2
C10 C9 C8 118.1(6)
C10 C9 H9A 120.9
C8 C9 H9A 120.9
N2 C10 C9 122.9(5)
N2 C10 H10A 118.5
C9 C10 H10A 118.5
C10 N2 C6 118.7(5)
C10 N2 Fe1 126.3(4)
C6 N2 Fe1 114.9(3)
N3 C11 C12 120.9(5)
N3 C11 C5 115.6(4)
C12 C11 C5 123.3(5)
C13 C12 C11 118.7(5)
C13 C12 H12A 120.7
C11 C12 H12A 120.7
C14 C13 C12 120.2(5)
C14 C13 H13A 119.9
C12 C13 H13A 119.9
C13 C14 C15 118.6(5)
C13 C14 H14A 120.7
C15 C14 H14A 120.7
N3 C15 C14 122.8(5)
N3 C15 H15A 118.6
C14 C15 H15A 118.6
C15 N3 C11 118.8(4)
C15 N3 Fe1 127.2(4)
C11 N3 Fe1 113.4(3)
C17 C16 C5 120.8(5)
C17 C16 H16A 107.1
C5 C16 H16A 107.1
C17 C16 H16B 107.1
C5 C16 H16B 107.1
H16A C16 H16B 106.8
C16 C17 C18 111.0(5)
C16 C17 H17A 109.4
C18 C17 H17A 109.4
C16 C17 H17B 109.4
C18 C17 H17B 109.4
H17A C17 H17B 108.0
C19 C18 C17 112.5(6)
C19 C18 H18A 109.1
C17 C18 H18A 109.1
C19 C18 H18B 109.1
C17 C18 H18B 109.1
H18A C18 H18B 107.8
C18 C19 H19A 109.5
C18 C19 H19B 109.5
H19A C19 H19B 109.5
C18 C19 H19C 109.5
H19A C19 H19C 109.5
H19B C19 H19C 109.5
C26 P1 C38 108.1(2)
C26 P1 C32 110.0(2)
C38 P1 C32 110.8(2)
C26 P1 C20 109.3(2)
C38 P1 C20 110.7(2)
C32 P1 C20 108.0(2)
C21 C20 C25 119.0(5)
C21 C20 P1 121.3(4)
C25 C20 P1 119.6(4)
C20 C21 C22 119.9(6)
C20 C21 H21A 120.1
C22 C21 H21A 120.1
C23 C22 C21 120.5(6)
C23 C22 H22A 119.8
C21 C22 H22A 119.8
C24 C23 C22 119.7(6)
C24 C23 H23A 120.1
C22 C23 H23A 120.1
C23 C24 C25 121.3(6)
C23 C24 H24A 119.4
C25 C24 H24A 119.4
C20 C25 C24 119.4(6)
C20 C25 H25A 120.3
C24 C25 H25A 120.3
C27 C26 C31 119.1(5)
C27 C26 P1 118.9(4)
C31 C26 P1 121.8(4)
C28 C27 C26 120.2(5)
C28 C27 H27A 119.9
C26 C27 H27A 119.9
C27 C28 C29 120.4(6)
C27 C28 H28A 119.8
C29 C28 H28A 119.8
C30 C29 C28 120.0(5)
C30 C29 H29A 120.0
C28 C29 H29A 120.0
C29 C30 C31 120.1(5)
C29 C30 H30A 120.0
C31 C30 H30A 120.0
C30 C31 C26 120.2(5)
C30 C31 H31A 119.9
C26 C31 H31A 119.9
C33 C32 C37 119.9(5)
C33 C32 P1 120.6(4)
C37 C32 P1 119.2(4)
C32 C33 C34 120.2(5)
C32 C33 H33A 119.9
C34 C33 H33A 119.9
C35 C34 C33 118.9(5)
C35 C34 H34A 120.5
C33 C34 H34A 120.5
C34 C35 C36 121.4(5)
C34 C35 H35A 119.3
C36 C35 H35A 119.3
C37 C36 C35 120.0(5)
C37 C36 H36A 120.0
C35 C36 H36A 120.0
C36 C37 C32 119.6(5)
C36 C37 H37A 120.2
C32 C37 H37A 120.2
C39 C38 C43 119.5(4)
C39 C38 P1 120.3(4)
C43 C38 P1 120.1(4)
C40 C39 C38 120.6(5)
C40 C39 H39A 119.7
C38 C39 H39A 119.7
C39 C40 C41 119.2(5)
C39 C40 H40A 120.4
C41 C40 H40A 120.4
C42 C41 C40 120.7(5)
C42 C41 H41A 119.7
C40 C41 H41A 119.7
C41 C42 C43 121.0(5)
C41 C42 H42A 119.5
C43 C42 H42A 119.5
C42 C43 C38 119.1(5)
C42 C43 H43A 120.5
C38 C43 H43A 120.5
Cl3 C44 Cl2 111.2(3)
Cl3 C44 H44A 109.4
Cl2 C44 H44A 109.4
Cl3 C44 H44B 109.4
Cl2 C44 H44B 109.4
H44A C44 H44B 108.0
Cl5 C45 Cl4 112.0(5)
Cl5 C45 H45A 109.2
Cl4 C45 H45A 109.2
Cl5 C45 H45B 109.2
Cl4 C45 H45B 109.2
H45A C45 H45B 107.9

loop_
_geom_bond_atom_site_label_1
_geom_bond_atom_site_label_2
_geom_bond_distance
Fe1 O2 2.081(3)
Fe1 O4 2.103(4)
Fe1 N3 2.179(4)
Fe1 N2 2.181(4)
Fe1 N1 2.251(4)
Fe1 Cl1 2.3176(15)
N1 C1 1.466(6)
N1 C3 1.469(6)
N1 C5 1.517(6)
C1 C2 1.558(6)
C1 H1A 0.9900
C1 H1B 0.9900
C2 O1 1.214(6)
C2 O2 1.262(6)
C3 C4 1.547(7)
C3 H3A 0.9900
C3 H3B 0.9900
C4 O3 1.223(6)
C4 O4 1.257(6)
C5 C6 1.523(7)
C5 C11 1.545(7)
C5 C16 1.552(7)
C6 N2 1.354(6)
C6 C7 1.379(7)
C7 C8 1.370(8)
C7 H7A 0.9500
C8 C9 1.387(9)
C8 H8A 0.9500
C9 C10 1.374(8)
C9 H9A 0.9500
C10 N2 1.331(7)
C10 H10A 0.9500
C11 N3 1.347(6)
C11 C12 1.402(7)
C12 C13 1.364(8)
C12 H12A 0.9500
C13 C14 1.357(8)
C13 H13A 0.9500
C14 C15 1.384(8)
C14 H14A 0.9500
C15 N3 1.321(7)
C15 H15A 0.9500
C16 C17 1.473(8)
C16 H16A 0.9900
C16 H16B 0.9900
C17 C18 1.557(8)
C17 H17A 0.9900
C17 H17B 0.9900
C18 C19 1.464(10)
C18 H18A 0.9900
C18 H18B 0.9900
C19 H19A 0.9800
C19 H19B 0.9800
C19 H19C 0.9800
P1 C26 1.786(5)
P1 C38 1.792(5)
P1 C32 1.793(5)
P1 C20 1.799(5)
C20 C21 1.384(8)
C20 C25 1.385(8)
C21 C22 1.388(8)
C21 H21A 0.9500
C22 C23 1.361(9)
C22 H22A 0.9500
C23 C24 1.351(10)
C23 H23A 0.9500
C24 C25 1.387(9)
C24 H24A 0.9500
C25 H25A 0.9500
C26 C27 1.389(7)
C26 C31 1.393(7)
C27 C28 1.371(8)
C27 H27A 0.9500
C28 C29 1.380(8)
C28 H28A 0.9500
C29 C30 1.373(8)
C29 H29A 0.9500
C30 C31 1.379(8)
C30 H30A 0.9500
C31 H31A 0.9500
C32 C33 1.385(7)
C32 C37 1.393(7)
C33 C34 1.386(7)
C33 H33A 0.9500
C34 C35 1.371(8)
C34 H34A 0.9500
C35 C36 1.379(8)
C35 H35A 0.9500
C36 C37 1.370(8)
C36 H36A 0.9500
C37 H37A 0.9500
C38 C39 1.386(7)
C38 C43 1.397(7)
C39 C40 1.384(7)
C39 H39A 0.9500
C40 C41 1.390(8)
C40 H40A 0.9500
C41 C42 1.354(8)
C41 H41A 0.9500
C42 C43 1.392(7)
C42 H42A 0.9500
C43 H43A 0.9500
C44 Cl3 1.751(6)
C44 Cl2 1.757(6)
C44 H44A 0.9900
C44 H44B 0.9900
C45 Cl5 1.749(10)
C45 Cl4 1.768(8)
C45 H45A 0.9900
C45 H45B 0.9900

loop_
_geom_torsion_atom_site_label_1
_geom_torsion_atom_site_label_2
_geom_torsion_atom_site_label_3
_geom_torsion_atom_site_label_4
_geom_torsion
O2 Fe1 N1 C1 -12.1(3)
O4 Fe1 N1 C1 -100.3(3)
N3 Fe1 N1 C1 164.8(3)
N2 Fe1 N1 C1 79.3(3)
Cl1 Fe1 N1 C1 165.2(6)
O2 Fe1 N1 C3 107.9(3)
O4 Fe1 N1 C3 19.8(3)
N3 Fe1 N1 C3 -75.1(3)
N2 Fe1 N1 C3 -160.6(3)
Cl1 Fe1 N1 C3 -74.7(8)
O2 Fe1 N1 C5 -132.8(3)
O4 Fe1 N1 C5 139.1(3)
N3 Fe1 N1 C5 44.2(3)
N2 Fe1 N1 C5 -41.3(3)
Cl1 Fe1 N1 C5 44.6(9)
C3 N1 C1 C2 -94.8(5)
C5 N1 C1 C2 132.2(4)
Fe1 N1 C1 C2 21.2(5)
N1 C1 C2 O1 156.7(4)
N1 C1 C2 O2 -23.6(6)
O1 C2 O2 Fe1 -168.3(4)
C1 C2 O2 Fe1 12.1(6)
O4 Fe1 O2 C2 79.0(4)
N3 Fe1 O2 C2 -6.7(6)
N2 Fe1 O2 C2 -74.6(4)
N1 Fe1 O2 C2 0.1(3)
Cl1 Fe1 O2 C2 -179.4(3)
C1 N1 C3 C4 93.4(5)
C5 N1 C3 C4 -132.9(4)
Fe1 N1 C3 C4 -22.4(5)
N1 C3 C4 O3 -169.8(4)
N1 C3 C4 O4 12.0(6)
O3 C4 O4 Fe1 -170.8(4)
C3 C4 O4 Fe1 7.2(6)
O2 Fe1 O4 C4 -95.9(4)
N3 Fe1 O4 C4 58.3(4)
N2 Fe1 O4 C4 -16.5(5)
N1 Fe1 O4 C4 -15.6(3)
Cl1 Fe1 O4 C4 154.9(3)
C1 N1 C5 C6 -58.3(5)
C3 N1 C5 C6 169.3(4)
Fe1 N1 C5 C6 55.6(4)
C1 N1 C5 C11 -168.0(4)
C3 N1 C5 C11 59.6(5)
Fe1 N1 C5 C11 -54.1(4)
C1 N1 C5 C16 70.9(6)
C3 N1 C5 C16 -61.5(6)
Fe1 N1 C5 C16 -175.2(4)
N1 C5 C6 N2 -41.5(5)
C11 C5 C6 N2 70.2(5)
C16 C5 C6 N2 -170.3(4)
N1 C5 C6 C7 144.2(5)
C11 C5 C6 C7 -104.2(5)
C16 C5 C6 C7 15.3(7)
N2 C6 C7 C8 0.1(8)
C5 C6 C7 C8 174.0(5)
C6 C7 C8 C9 -1.2(9)
C7 C8 C9 C10 1.6(9)
C8 C9 C10 N2 -0.9(9)
C9 C10 N2 C6 -0.2(8)
C9 C10 N2 Fe1 -177.0(4)
C7 C6 N2 C10 0.6(8)
C5 C6 N2 C10 -173.9(5)
C7 C6 N2 Fe1 177.8(4)
C5 C6 N2 Fe1 3.2(5)
O2 Fe1 N2 C10 -80.8(4)
O4 Fe1 N2 C10 -159.6(4)
N3 Fe1 N2 C10 123.4(5)
N1 Fe1 N2 C10 -160.5(5)
Cl1 Fe1 N2 C10 29.1(5)
O2 Fe1 N2 C6 102.3(4)
O4 Fe1 N2 C6 23.5(5)
N3 Fe1 N2 C6 -53.6(4)
N1 Fe1 N2 C6 22.6(3)
Cl1 Fe1 N2 C6 -147.9(3)
N1 C5 C11 N3 35.5(6)
C6 C5 C11 N3 -76.7(5)
C16 C5 C11 N3 159.8(4)
N1 C5 C11 C12 -149.9(5)
C6 C5 C11 C12 97.9(5)
C16 C5 C11 C12 -25.5(7)
N3 C11 C12 C13 0.4(8)
C5 C11 C12 C13 -173.9(5)
C11 C12 C13 C14 -2.1(9)
C12 C13 C14 C15 1.7(9)
C13 C14 C15 N3 0.5(10)
C14 C15 N3 C11 -2.2(9)
C14 C15 N3 Fe1 168.4(5)
C12 C11 N3 C15 1.7(8)
C5 C11 N3 C15 176.5(5)
C12 C11 N3 Fe1 -170.2(4)
C5 C11 N3 Fe1 4.6(5)
O2 Fe1 N3 C15 167.6(4)
O4 Fe1 N3 C15 83.2(5)
N2 Fe1 N3 C15 -123.0(5)
N1 Fe1 N3 C15 160.7(5)
Cl1 Fe1 N3 C15 -19.2(5)
O2 Fe1 N3 C11 -21.3(6)
O4 Fe1 N3 C11 -105.7(4)
N2 Fe1 N3 C11 48.1(4)
N1 Fe1 N3 C11 -28.2(3)
Cl1 Fe1 N3 C11 151.8(3)
N1 C5 C16 C17 -52.7(7)
C6 C5 C16 C17 72.1(7)
C11 C5 C16 C17 -171.9(5)
C5 C16 C17 C18 -175.2(5)
C16 C17 C18 C19 -178.3(6)
C26 P1 C20 C21 -38.0(6)
C38 P1 C20 C21 81.0(5)
C32 P1 C20 C21 -157.6(5)
C26 P1 C20 C25 141.3(5)
C38 P1 C20 C25 -99.8(5)
C32 P1 C20 C25 21.7(6)
C25 C20 C21 C22 1.1(9)
P1 C20 C21 C22 -179.7(5)
C20 C21 C22 C23 2.1(10)
C21 C22 C23 C24 -5.0(12)
C22 C23 C24 C25 4.7(13)
C21 C20 C25 C24 -1.4(10)
P1 C20 C25 C24 179.3(6)
C23 C24 C25 C20 -1.5(13)
C38 P1 C26 C27 32.1(5)
C32 P1 C26 C27 -89.0(5)
C20 P1 C26 C27 152.6(4)
C38 P1 C26 C31 -152.4(5)
C32 P1 C26 C31 86.6(5)
C20 P1 C26 C31 -31.8(5)
C31 C26 C27 C28 0.6(9)
P1 C26 C27 C28 176.3(5)
C26 C27 C28 C29 0.2(10)
C27 C28 C29 C30 -0.5(11)
C28 C29 C30 C31 0.0(10)
C29 C30 C31 C26 0.7(9)
C27 C26 C31 C30 -1.0(9)
P1 C26 C31 C30 -176.5(5)
C26 P1 C32 C33 160.6(4)
C38 P1 C32 C33 41.2(5)
C20 P1 C32 C33 -80.2(4)
C26 P1 C32 C37 -25.9(5)
C38 P1 C32 C37 -145.3(4)
C20 P1 C32 C37 93.3(4)
C37 C32 C33 C34 -0.2(7)
P1 C32 C33 C34 173.2(4)
C32 C33 C34 C35 0.2(7)
C33 C34 C35 C36 -0.2(8)
C34 C35 C36 C37 0.3(8)
C35 C36 C37 C32 -0.4(8)
C33 C32 C37 C36 0.3(7)
P1 C32 C37 C36 -173.2(4)
C26 P1 C38 C39 82.7(4)
C32 P1 C38 C39 -156.8(4)
C20 P1 C38 C39 -37.0(5)
C26 P1 C38 C43 -93.8(4)
C32 P1 C38 C43 26.8(5)
C20 P1 C38 C43 146.6(4)
C43 C38 C39 C40 0.8(8)
P1 C38 C39 C40 -175.7(4)
C38 C39 C40 C41 -0.6(8)
C39 C40 C41 C42 0.0(9)
C40 C41 C42 C43 0.3(9)
C41 C42 C43 C38 -0.1(8)
C39 C38 C43 C42 -0.5(7)
P1 C38 C43 C42 176.0(4)
